data_7052042
loop_
_publ_author_name
'Marc D. Walter'
'Dirk Bentz'
'Frank Weber'
'Oliver Schmitt'
'Gotthelf Wolmersh\"auser'
'Helmut Sitzmann'

_publ_section_title
;
 Cation size dependent reactivity of lanthanide trihalides with bulky
 alkylcyclopentadienyl anions
;
_journal_issue 2
_journal_name_full 'New Journal of Chemistry'
_journal_page_first 305
_journal_paper_doi 10.1039/b603701a
_journal_volume 31
_journal_year 2007
_chemical_formula_sum 'C37 H67 Al Cl Nd'
_chemical_formula_weight 718.58
_chemical_name_systematic
;
?
;
_space_group_IT_number 61
_symmetry_cell_setting orthorhombic
_symmetry_space_group_name_Hall '-P 2ac 2ab'
_symmetry_space_group_name_H-M 'P b c a'
_atom_sites_solution_hydrogens geom
_atom_sites_solution_primary direct
_atom_sites_solution_secondary difmap
_audit_creation_method SHELXL-97
_cell_angle_alpha 90.00
_cell_angle_beta 90.00
_cell_angle_gamma 90.00
_cell_formula_units_Z 8
_cell_length_a 12.6235(7)
_cell_length_b 18.0143(10)
_cell_length_c 35.025(3)
_cell_measurement_reflns_used 8000
_cell_measurement_temperature 293(2)
_cell_measurement_theta_max 24.15
_cell_measurement_theta_min 1.9
_cell_volume 7964.8(9)
_computing_cell_refinement 'Stoe IPDS V2.63'
_computing_data_collection 'Stoe IPDS V2.63'
_computing_data_reduction 'Stoe IPDS V2.63'
_computing_molecular_graphics 'Siemens SHELXTL'
_computing_publication_material 'Siemens SHELXTL'
_computing_structure_refinement 'SHELXL-97 (Sheldrick, 1997)'
_computing_structure_solution 'SHELXS-97 (Sheldrick, 1990)'
_diffrn_ambient_temperature 293(2)
_diffrn_measured_fraction_theta_full 0.893
_diffrn_measured_fraction_theta_max 0.893
_diffrn_measurement_device_type 'Stoe IPDS'
_diffrn_measurement_method Phi-Oscillation
_diffrn_radiation_monochromator graphite
_diffrn_radiation_source 'fine-focus sealed tube'
_diffrn_radiation_type MoK\a
_diffrn_radiation_wavelength 0.71073
_diffrn_reflns_av_R_equivalents 0.0583
_diffrn_reflns_av_sigmaI/netI 0.0364
_diffrn_reflns_limit_h_max 14
_diffrn_reflns_limit_h_min -14
_diffrn_reflns_limit_k_max 20
_diffrn_reflns_limit_k_min -20
_diffrn_reflns_limit_l_max 40
_diffrn_reflns_limit_l_min -40
_diffrn_reflns_number 56112
_diffrn_reflns_theta_full 24.08
_diffrn_reflns_theta_max 24.08
_diffrn_reflns_theta_min 2.83
_exptl_absorpt_coefficient_mu 1.414
_exptl_absorpt_correction_T_max 0.72046
_exptl_absorpt_correction_T_min 0.53052
_exptl_absorpt_correction_type analytical
_exptl_absorpt_process_details '(ABST/PLATON 98)'
_exptl_crystal_colour colourless
_exptl_crystal_density_diffrn 1.198
_exptl_crystal_density_method 'not measured'
_exptl_crystal_description 'transparent block'
_exptl_crystal_F_000 3032
_exptl_crystal_size_max 0.52
_exptl_crystal_size_mid 0.48
_exptl_crystal_size_min 0.24
_refine_diff_density_max 0.579
_refine_diff_density_min -0.466
_refine_diff_density_rms 0.066
_refine_ls_extinction_method none
_refine_ls_goodness_of_fit_ref 1.041
_refine_ls_hydrogen_treatment constr
_refine_ls_matrix_type full
_refine_ls_number_parameters 382
_refine_ls_number_reflns 6231
_refine_ls_number_restraints 0
_refine_ls_restrained_S_all 1.041
_refine_ls_R_factor_all 0.0686
_refine_ls_R_factor_gt 0.0411
_refine_ls_shift/su_max 0.004
_refine_ls_shift/su_mean 0.000
_refine_ls_structure_factor_coef Fsqd
_refine_ls_weighting_details 'w=1/[\s^2^(Fo^2^)+(0.0455P)^2^+9.9225P] where P=(Fo^2^+2Fc^2^)/3'
_refine_ls_weighting_scheme calc
_refine_ls_wR_factor_gt 0.0955
_refine_ls_wR_factor_ref 0.1048
_reflns_number_gt 4141
_reflns_number_total 6231
_reflns_threshold_expression >2sigma(I)
_cod_data_source_file b603701a.txt
_cod_data_source_block 0178
_cod_depositor_comments
;
The following automatic conversions were performed:
'_symmetry_cell_setting' value 'Orthorhombic' changed to 'orthorhombic'
according to '/home/saulius/struct/CIF-dictionaries/cif_core.dic'
dictionary named 'cif_core.dic' version 2.4.1 from 2010-06-29.

Automatic conversion script
Id: cif_fix_enum 1527 2010-12-29 10:47:43Z saulius 
;
_cod_original_cell_volume 7964.9(9)
_cod_original_sg_symbol_H-M Pbca
_cod_database_code 7052042

loop_
_symmetry_equiv_pos_as_xyz
'x, y, z'
'-x+1/2, -y, z+1/2'
'-x, y+1/2, -z+1/2'
'x+1/2, -y+1/2, -z'
'-x, -y, -z'
'x-1/2, y, -z-1/2'
'x, -y-1/2, z-1/2'
'-x-1/2, y-1/2, z'

loop_
_atom_site_label
_atom_site_type_symbol
_atom_site_fract_x
_atom_site_fract_y
_atom_site_fract_z
_atom_site_U_iso_or_equiv
_atom_site_adp_type
_atom_site_occupancy
_atom_site_calc_flag
_atom_site_refinement_flags
_atom_site_disorder_assembly
_atom_site_disorder_group
Nd1 Nd 0.858870(19) 0.153238(16) 0.375246(8) 0.05056(11) Uani 1 d . . .
Al1 Al 1.10019(16) 0.36295(13) 0.37064(7) 0.0861(6) Uani 1 d . . .
Cl1 Cl 0.93818(12) 0.29292(10) 0.37208(6) 0.0896(5) Uani 1 d . . .
C1 C 0.7918(4) 0.1613(3) 0.29770(15) 0.0575(14) Uani 1 d . . .
C2 C 0.7611(4) 0.0887(4) 0.31079(16) 0.0620(15) Uani 1 d . . .
C3 C 0.6822(4) 0.1019(4) 0.34018(18) 0.0644(16) Uani 1 d . . .
H3 H 0.6483 0.0647 0.3540 0.077 Uiso 1 calc R . .
C4 C 0.6640(4) 0.1767(3) 0.34497(16) 0.0548(14) Uani 1 d . . .
C5 C 0.7332(4) 0.2132(3) 0.32012(15) 0.0567(14) Uani 1 d . . .
H5 H 0.7401 0.2645 0.3184 0.068 Uiso 1 calc R . .
C6 C 1.0121(4) 0.0710(4) 0.40770(17) 0.0674(16) Uani 1 d . . .
C7 C 1.0057(4) 0.1337(4) 0.43048(17) 0.0690(18) Uani 1 d . . .
H7 H 1.0562 0.1712 0.4307 0.083 Uiso 1 calc R . .
C8 C 0.9132(5) 0.1339(4) 0.45349(16) 0.0685(17) Uani 1 d . . .
C9 C 0.8556(4) 0.0677(4) 0.44310(17) 0.0697(17) Uani 1 d . . .
C10 C 0.9190(5) 0.0309(4) 0.41439(17) 0.0686(16) Uani 1 d . . .
H10 H 0.9005 -0.0130 0.4021 0.082 Uiso 1 calc R . .
C11 C 0.8570(5) 0.1896(4) 0.26332(16) 0.0688(16) Uani 1 d . . .
C12 C 0.8529(7) 0.2751(5) 0.2615(2) 0.109(3) Uani 1 d . . .
H12A H 0.8803 0.2954 0.2849 0.164 Uiso 1 calc R . .
H12B H 0.7809 0.2910 0.2581 0.164 Uiso 1 calc R . .
H12C H 0.8949 0.2922 0.2404 0.164 Uiso 1 calc R . .
C13 C 0.9725(6) 0.1714(6) 0.2639(2) 0.114(3) Uani 1 d . . .
H13A H 0.9814 0.1188 0.2670 0.170 Uiso 1 calc R . .
H13B H 1.0058 0.1968 0.2848 0.170 Uiso 1 calc R . .
H13C H 1.0044 0.1868 0.2404 0.170 Uiso 1 calc R . .
C14 C 0.8050(7) 0.1628(5) 0.2263(2) 0.109(3) Uani 1 d . . .
H14A H 0.8345 0.1894 0.2051 0.164 Uiso 1 calc R . .
H14B H 0.7301 0.1717 0.2275 0.164 Uiso 1 calc R . .
H14C H 0.8178 0.1107 0.2232 0.164 Uiso 1 calc R . .
C21 C 0.7725(6) 0.0098(4) 0.2946(2) 0.0745(18) Uani 1 d . . .
C22 C 0.6850(6) -0.0005(5) 0.2644(2) 0.106(3) Uani 1 d . . .
H22A H 0.6919 -0.0486 0.2528 0.159 Uiso 1 calc R . .
H22B H 0.6918 0.0371 0.2452 0.159 Uiso 1 calc R . .
H22C H 0.6169 0.0035 0.2764 0.159 Uiso 1 calc R . .
C23 C 0.7563(7) -0.0477(4) 0.3252(2) 0.112(3) Uani 1 d . . .
H23A H 0.7697 -0.0962 0.3149 0.168 Uiso 1 calc R . .
H23B H 0.6846 -0.0453 0.3343 0.168 Uiso 1 calc R . .
H23C H 0.8041 -0.0384 0.3460 0.168 Uiso 1 calc R . .
C24 C 0.8775(6) -0.0073(5) 0.2744(3) 0.123(3) Uani 1 d . . .
H24A H 0.9345 -0.0049 0.2925 0.185 Uiso 1 calc R . .
H24B H 0.8893 0.0284 0.2545 0.185 Uiso 1 calc R . .
H24C H 0.8746 -0.0562 0.2635 0.185 Uiso 1 calc R . .
C30 C 1.2072(7) 0.2932(8) 0.3853(5) 0.226(8) Uani 1 d . . .
H30A H 1.2510 0.2820 0.3636 0.339 Uiso 1 calc R . .
H30B H 1.1743 0.2485 0.3943 0.339 Uiso 1 calc R . .
H30C H 1.2500 0.3142 0.4052 0.339 Uiso 1 calc R . .
C31 C 1.0710(11) 0.4315(8) 0.4113(5) 0.290(11) Uani 1 d . . .
H31A H 1.0484 0.4781 0.4008 0.435 Uiso 1 calc R . .
H31B H 1.1339 0.4389 0.4262 0.435 Uiso 1 calc R . .
H31C H 1.0159 0.4118 0.4273 0.435 Uiso 1 calc R . .
C32 C 1.0972(13) 0.4024(15) 0.3227(5) 0.44(2) Uani 1 d . . .
H32A H 1.1605 0.3885 0.3093 0.666 Uiso 1 calc R . .
H32B H 1.0931 0.4555 0.3244 0.666 Uiso 1 calc R . .
H32C H 1.0365 0.3838 0.3092 0.666 Uiso 1 calc R . .
C41 C 0.5854(4) 0.2140(4) 0.37161(17) 0.0646(15) Uani 1 d . . .
C42 C 0.5290(7) 0.2757(6) 0.3508(3) 0.140(4) Uani 1 d . . .
H42A H 0.4892 0.2553 0.3299 0.210 Uiso 1 calc R . .
H42B H 0.5801 0.3104 0.3411 0.210 Uiso 1 calc R . .
H42C H 0.4818 0.3006 0.3680 0.210 Uiso 1 calc R . .
C43 C 0.5019(6) 0.1620(5) 0.3855(3) 0.122(3) Uani 1 d . . .
H43A H 0.5347 0.1203 0.3978 0.183 Uiso 1 calc R . .
H43B H 0.4603 0.1450 0.3643 0.183 Uiso 1 calc R . .
H43C H 0.4569 0.1872 0.4034 0.183 Uiso 1 calc R . .
C44 C 0.6455(6) 0.2453(7) 0.4050(2) 0.134(4) Uani 1 d . . .
H44A H 0.5967 0.2586 0.4249 0.201 Uiso 1 calc R . .
H44B H 0.6839 0.2887 0.3970 0.201 Uiso 1 calc R . .
H44C H 0.6943 0.2088 0.4144 0.201 Uiso 1 calc R . .
C61 C 1.1002(5) 0.0526(4) 0.37964(19) 0.0781(19) Uani 1 d . . .
C62 C 1.2059(5) 0.0719(7) 0.3959(3) 0.142(4) Uani 1 d . . .
H62A H 1.2603 0.0593 0.3778 0.213 Uiso 1 calc R . .
H62B H 1.2170 0.0445 0.4191 0.213 Uiso 1 calc R . .
H62C H 1.2086 0.1241 0.4012 0.213 Uiso 1 calc R . .
C63 C 1.0785(6) 0.0966(5) 0.3436(2) 0.100(3) Uani 1 d . . .
H63A H 1.0724 0.1483 0.3499 0.149 Uiso 1 calc R . .
H63B H 1.0136 0.0796 0.3323 0.149 Uiso 1 calc R . .
H63C H 1.1357 0.0896 0.3259 0.149 Uiso 1 calc R . .
C64 C 1.0986(7) -0.0306(5) 0.3705(3) 0.124(3) Uani 1 d . . .
H64A H 1.1572 -0.0425 0.3541 0.186 Uiso 1 calc R . .
H64B H 1.0335 -0.0429 0.3578 0.186 Uiso 1 calc R . .
H64C H 1.1041 -0.0585 0.3937 0.186 Uiso 1 calc R . .
C81 C 0.9000(5) 0.1918(5) 0.48515(18) 0.085(2) Uani 1 d . . .
C82 C 0.9134(10) 0.1536(6) 0.5239(2) 0.156(4) Uani 1 d . . .
H82A H 0.9084 0.1899 0.5439 0.235 Uiso 1 calc R . .
H82B H 0.9814 0.1299 0.5249 0.235 Uiso 1 calc R . .
H82C H 0.8587 0.1171 0.5271 0.235 Uiso 1 calc R . .
C83 C 0.8034(8) 0.2365(7) 0.4842(3) 0.184(6) Uani 1 d . . .
H83A H 0.7968 0.2637 0.5077 0.276 Uiso 1 calc R . .
H83B H 0.7431 0.2046 0.4811 0.276 Uiso 1 calc R . .
H83C H 0.8067 0.2707 0.4632 0.276 Uiso 1 calc R . .
C84 C 0.9930(9) 0.2440(6) 0.4845(3) 0.174(6) Uani 1 d . . .
H84A H 0.9919 0.2723 0.4613 0.261 Uiso 1 calc R . .
H84B H 1.0576 0.2160 0.4859 0.261 Uiso 1 calc R . .
H84C H 0.9888 0.2771 0.5060 0.261 Uiso 1 calc R . .
C91 C 0.7662(6) 0.0235(5) 0.4619(2) 0.086(2) Uani 1 d . . .
C92 C 0.8120(8) -0.0212(7) 0.4948(3) 0.170(5) Uani 1 d . . .
H92A H 0.8505 0.0113 0.5115 0.256 Uiso 1 calc R . .
H92B H 0.8589 -0.0585 0.4849 0.256 Uiso 1 calc R . .
H92C H 0.7555 -0.0446 0.5086 0.256 Uiso 1 calc R . .
C93 C 0.7197(9) -0.0312(7) 0.4337(3) 0.181(6) Uani 1 d . . .
H93A H 0.6577 -0.0538 0.4446 0.272 Uiso 1 calc R . .
H93B H 0.7711 -0.0689 0.4281 0.272 Uiso 1 calc R . .
H93C H 0.7006 -0.0057 0.4107 0.272 Uiso 1 calc R . .
C94 C 0.6741(7) 0.0678(7) 0.4768(3) 0.170(5) Uani 1 d . . .
H94A H 0.6349 0.0881 0.4558 0.255 Uiso 1 calc R . .
H94B H 0.6999 0.1075 0.4926 0.255 Uiso 1 calc R . .
H94C H 0.6288 0.0362 0.4917 0.255 Uiso 1 calc R . .

loop_
_atom_site_aniso_label
_atom_site_aniso_U_11
_atom_site_aniso_U_22
_atom_site_aniso_U_33
_atom_site_aniso_U_23
_atom_site_aniso_U_13
_atom_site_aniso_U_12
Nd1 0.04742(15) 0.05561(19) 0.04864(16) -0.00051(16) -0.00169(13) 0.00109(13)
Al1 0.0652(10) 0.0829(16) 0.1103(17) 0.0099(14) -0.0043(11) -0.0141(9)
Cl1 0.0734(9) 0.0762(12) 0.1194(14) 0.0091(11) -0.0165(10) -0.0204(8)
C1 0.061(3) 0.057(4) 0.054(3) -0.006(3) -0.005(2) 0.004(3)
C2 0.060(3) 0.062(4) 0.064(3) -0.007(3) -0.009(3) 0.010(3)
C3 0.050(3) 0.065(5) 0.078(4) 0.000(3) -0.009(3) -0.005(3)
C4 0.055(3) 0.045(4) 0.064(3) -0.007(3) -0.003(2) 0.006(2)
C5 0.048(3) 0.055(4) 0.067(3) -0.001(3) -0.004(3) 0.006(3)
C6 0.063(3) 0.076(5) 0.063(4) 0.012(3) -0.005(3) 0.012(3)
C7 0.054(3) 0.088(5) 0.064(4) 0.012(3) -0.006(3) -0.008(3)
C8 0.062(3) 0.088(5) 0.055(3) 0.005(3) -0.001(3) -0.001(3)
C9 0.062(3) 0.085(5) 0.062(3) 0.011(3) 0.000(3) -0.005(3)
C10 0.068(4) 0.065(4) 0.073(4) 0.009(3) -0.004(3) 0.001(3)
C11 0.078(4) 0.077(5) 0.051(3) -0.001(3) 0.003(3) 0.007(4)
C12 0.140(7) 0.099(7) 0.088(6) 0.015(5) 0.021(5) -0.003(6)
C13 0.078(5) 0.178(10) 0.085(5) 0.029(6) 0.016(4) 0.018(5)
C14 0.121(6) 0.141(9) 0.065(4) 0.010(5) -0.015(4) -0.004(5)
C21 0.090(4) 0.058(5) 0.075(5) -0.018(3) -0.016(4) 0.015(3)
C22 0.122(6) 0.088(6) 0.108(6) -0.023(5) -0.050(5) 0.003(5)
C23 0.177(8) 0.048(5) 0.111(6) -0.013(5) -0.032(6) 0.015(5)
C24 0.111(6) 0.091(7) 0.167(9) -0.054(6) -0.005(6) 0.034(5)
C30 0.072(6) 0.185(13) 0.42(2) 0.067(14) -0.026(9) -0.022(7)
C31 0.209(14) 0.210(17) 0.45(3) -0.180(18) 0.127(16) -0.114(13)
C32 0.282(17) 0.77(5) 0.278(19) 0.36(3) -0.168(16) -0.37(3)
C41 0.046(3) 0.081(4) 0.067(4) -0.014(4) -0.003(3) 0.000(3)
C42 0.110(6) 0.142(9) 0.169(9) 0.027(7) 0.038(6) 0.078(6)
C43 0.075(5) 0.124(8) 0.167(9) 0.001(6) 0.053(5) 0.000(5)
C44 0.075(5) 0.242(13) 0.086(6) -0.075(6) 0.029(4) -0.022(6)
C61 0.060(3) 0.100(6) 0.074(4) 0.019(4) 0.002(3) 0.022(3)
C62 0.060(4) 0.242(14) 0.125(7) -0.006(8) -0.001(4) 0.039(6)
C63 0.087(5) 0.125(7) 0.086(5) 0.012(5) 0.021(4) 0.026(5)
C64 0.131(6) 0.106(7) 0.134(8) 0.005(6) 0.039(6) 0.052(5)
C81 0.084(4) 0.120(6) 0.050(4) -0.013(4) -0.004(3) -0.013(4)
C82 0.215(11) 0.192(12) 0.062(5) -0.003(6) -0.024(6) 0.017(9)
C83 0.159(10) 0.210(14) 0.183(12) -0.121(10) -0.066(8) 0.096(9)
C84 0.220(12) 0.182(12) 0.120(9) -0.069(8) 0.046(8) -0.095(10)
C91 0.082(4) 0.102(6) 0.075(4) 0.023(4) 0.007(4) -0.023(4)
C92 0.155(9) 0.195(13) 0.160(10) 0.110(9) -0.011(7) -0.050(8)
C93 0.222(12) 0.203(14) 0.119(8) -0.002(8) 0.039(8) -0.143(11)
C94 0.110(7) 0.187(13) 0.213(13) 0.039(10) 0.071(8) -0.015(7)

loop_
_atom_type_symbol
_atom_type_description
_atom_type_scat_dispersion_real
_atom_type_scat_dispersion_imag
_atom_type_scat_source
C C 0.0033 0.0016 'International Tables Vol C Tables 4.2.6.8 and 6.1.1.4'
H H 0.0000 0.0000 'International Tables Vol C Tables 4.2.6.8 and 6.1.1.4'
Al Al 0.0645 0.0514 'International Tables Vol C Tables 4.2.6.8 and 6.1.1.4'
Cl Cl 0.1484 0.1585 'International Tables Vol C Tables 4.2.6.8 and 6.1.1.4'
Nd Nd -0.1943 3.0179 'International Tables Vol C Tables 4.2.6.8 and 6.1.1.4'

loop_
_geom_angle_atom_site_label_1
_geom_angle_atom_site_label_2
_geom_angle_atom_site_label_3
_geom_angle
_geom_angle_site_symmetry_1
_geom_angle_site_symmetry_3
_geom_angle_publ_flag
C6 Nd1 C7 29.75(18) . . ?
C6 Nd1 C10 30.10(17) . . ?
C7 Nd1 C10 48.57(19) . . ?
C6 Nd1 C3 126.6(2) . . ?
C7 Nd1 C3 147.66(19) . . ?
C10 Nd1 C3 100.53(19) . . ?
C6 Nd1 Cl1 105.24(15) . . ?
C7 Nd1 Cl1 84.09(15) . . ?
C10 Nd1 Cl1 132.36(14) . . ?
C3 Nd1 Cl1 127.04(14) . . ?
C6 Nd1 C4 154.68(19) . . ?
C7 Nd1 C4 157.29(17) . . ?
C10 Nd1 C4 125.43(18) . . ?
C3 Nd1 C4 29.42(18) . . ?
Cl1 Nd1 C4 100.04(13) . . ?
C6 Nd1 C5 159.68(17) . . ?
C7 Nd1 C5 163.58(19) . . ?
C10 Nd1 C5 147.83(19) . . ?
C3 Nd1 C5 48.24(19) . . ?
Cl1 Nd1 C5 79.51(13) . . ?
C4 Nd1 C5 29.80(16) . . ?
C6 Nd1 C2 115.20(19) . . ?
C7 Nd1 C2 144.92(19) . . ?
C10 Nd1 C2 101.08(19) . . ?
C3 Nd1 C2 30.35(16) . . ?
Cl1 Nd1 C2 120.74(14) . . ?
C4 Nd1 C2 49.84(16) . . ?
C5 Nd1 C2 48.83(17) . . ?
C6 Nd1 C9 49.91(17) . . ?
C7 Nd1 C9 48.57(17) . . ?
C10 Nd1 C9 30.15(18) . . ?
C3 Nd1 C9 100.54(18) . . ?
Cl1 Nd1 C9 123.00(14) . . ?
C4 Nd1 C9 113.56(17) . . ?
C5 Nd1 C9 143.36(16) . . ?
C2 Nd1 C9 116.13(19) . . ?
C6 Nd1 C8 49.63(18) . . ?
C7 Nd1 C8 29.50(16) . . ?
C10 Nd1 C8 49.06(19) . . ?
C3 Nd1 C8 126.38(18) . . ?
Cl1 Nd1 C8 93.66(14) . . ?
C4 Nd1 C8 127.88(17) . . ?
C5 Nd1 C8 150.65(17) . . ?
C2 Nd1 C8 145.56(19) . . ?
C9 Nd1 C8 29.45(18) . . ?
C6 Nd1 C1 130.17(18) . . ?
C7 Nd1 C1 153.25(17) . . ?
C10 Nd1 C1 127.48(19) . . ?
C3 Nd1 C1 48.74(18) . . ?
Cl1 Nd1 C1 91.33(13) . . ?
C4 Nd1 C1 49.43(16) . . ?
C5 Nd1 C1 29.59(15) . . ?
C2 Nd1 C1 29.41(17) . . ?
C9 Nd1 C1 145.43(18) . . ?
C8 Nd1 C1 174.78(18) . . ?
C32 Al1 C30 121.1(10) . . ?
C32 Al1 C31 115.4(12) . . ?
C30 Al1 C31 111.0(8) . . ?
C32 Al1 Cl1 101.9(4) . . ?
C30 Al1 Cl1 104.5(3) . . ?
C31 Al1 Cl1 99.1(4) . . ?
Al1 Cl1 Nd1 143.36(10) . . ?
C5 C1 C2 106.3(5) . . ?
C5 C1 C11 119.3(6) . . ?
C2 C1 C11 133.7(5) . . ?
C5 C1 Nd1 70.3(3) . . ?
C2 C1 Nd1 74.3(3) . . ?
C11 C1 Nd1 127.0(4) . . ?
C1 C2 C3 105.1(5) . . ?
C1 C2 C21 134.2(6) . . ?
C3 C2 C21 118.6(6) . . ?
C1 C2 Nd1 76.2(3) . . ?
C3 C2 Nd1 70.4(3) . . ?
C21 C2 Nd1 129.5(4) . . ?
C4 C3 C2 111.2(6) . . ?
C4 C3 Nd1 75.4(3) . . ?
C2 C3 Nd1 79.2(3) . . ?
C3 C4 C5 106.3(5) . . ?
C3 C4 C41 128.1(5) . . ?
C5 C4 C41 125.6(5) . . ?
C3 C4 Nd1 75.2(3) . . ?
C5 C4 Nd1 75.5(3) . . ?
C41 C4 Nd1 114.9(4) . . ?
C4 C5 C1 111.0(5) . . ?
C4 C5 Nd1 74.7(3) . . ?
C1 C5 Nd1 80.1(3) . . ?
C7 C6 C10 106.0(5) . . ?
C7 C6 C61 126.4(6) . . ?
C10 C6 C61 127.6(7) . . ?
C7 C6 Nd1 75.7(3) . . ?
C10 C6 Nd1 75.6(3) . . ?
C61 C6 Nd1 111.9(4) . . ?
C6 C7 C8 112.2(6) . . ?
C6 C7 Nd1 74.6(3) . . ?
C8 C7 Nd1 80.9(3) . . ?
C7 C8 C9 105.6(6) . . ?
C7 C8 C81 120.2(6) . . ?
C9 C8 C81 133.7(6) . . ?
C7 C8 Nd1 69.6(3) . . ?
C9 C8 Nd1 74.8(3) . . ?
C81 C8 Nd1 126.0(5) . . ?
C8 C9 C10 106.0(5) . . ?
C8 C9 C91 133.8(6) . . ?
C10 C9 C91 117.9(6) . . ?
C8 C9 Nd1 75.8(3) . . ?
C10 C9 Nd1 70.0(3) . . ?
C91 C9 Nd1 130.9(4) . . ?
C6 C10 C9 110.1(6) . . ?
C6 C10 Nd1 74.3(3) . . ?
C9 C10 Nd1 79.9(4) . . ?
C13 C11 C14 111.2(6) . . ?
C13 C11 C1 115.8(5) . . ?
C14 C11 C1 109.2(6) . . ?
C13 C11 C12 104.6(6) . . ?
C14 C11 C12 105.4(6) . . ?
C1 C11 C12 110.1(5) . . ?
C23 C21 C24 108.0(6) . . ?
C23 C21 C2 111.1(6) . . ?
C24 C21 C2 115.9(6) . . ?
C23 C21 C22 108.0(7) . . ?
C24 C21 C22 106.2(6) . . ?
C2 C21 C22 107.3(5) . . ?
C43 C41 C44 109.8(7) . . ?
C43 C41 C42 106.7(6) . . ?
C44 C41 C42 109.8(8) . . ?
C43 C41 C4 112.6(6) . . ?
C44 C41 C4 108.3(5) . . ?
C42 C41 C4 109.7(6) . . ?
C62 C61 C63 111.0(7) . . ?
C62 C61 C6 110.9(6) . . ?
C63 C61 C6 106.9(5) . . ?
C62 C61 C64 108.6(7) . . ?
C63 C61 C64 109.6(7) . . ?
C6 C61 C64 109.8(6) . . ?
C83 C81 C84 107.8(10) . . ?
C83 C81 C8 116.7(6) . . ?
C84 C81 C8 109.3(6) . . ?
C83 C81 C82 111.1(8) . . ?
C84 C81 C82 102.0(7) . . ?
C8 C81 C82 108.9(7) . . ?
C94 C91 C93 105.8(8) . . ?
C94 C91 C92 108.2(8) . . ?
C93 C91 C92 107.3(9) . . ?
C94 C91 C9 116.3(8) . . ?
C93 C91 C9 110.1(6) . . ?
C92 C91 C9 108.7(6) . . ?

loop_
_geom_bond_atom_site_label_1
_geom_bond_atom_site_label_2
_geom_bond_distance
_geom_bond_site_symmetry_2
_geom_bond_publ_flag
Nd1 C6 2.689(6) . ?
Nd1 C7 2.703(5) . ?
Nd1 C10 2.704(6) . ?
Nd1 C3 2.709(5) . ?
Nd1 Cl1 2.7105(17) . ?
Nd1 C4 2.712(5) . ?
Nd1 C5 2.722(5) . ?
Nd1 C2 2.824(6) . ?
Nd1 C9 2.833(6) . ?
Nd1 C8 2.846(6) . ?
Nd1 C1 2.848(5) . ?
Al1 C32 1.823(12) . ?
Al1 C30 1.914(11) . ?
Al1 C31 1.921(13) . ?
Al1 Cl1 2.403(2) . ?
C1 C5 1.428(7) . ?
C1 C2 1.440(8) . ?
C1 C11 1.544(8) . ?
C2 C3 1.452(8) . ?
C2 C21 1.537(9) . ?
C3 C4 1.377(8) . ?
C4 C5 1.397(8) . ?
C4 C41 1.519(8) . ?
C6 C7 1.384(8) . ?
C6 C10 1.400(8) . ?
C6 C61 1.521(8) . ?
C7 C8 1.419(8) . ?
C8 C9 1.443(9) . ?
C8 C81 1.531(9) . ?
C9 C10 1.445(8) . ?
C9 C91 1.531(9) . ?
C11 C13 1.494(9) . ?
C11 C14 1.531(9) . ?
C11 C12 1.543(10) . ?
C21 C23 1.507(10) . ?
C21 C24 1.534(10) . ?
C21 C22 1.539(9) . ?
C41 C43 1.493(9) . ?
C41 C44 1.503(9) . ?
C41 C42 1.508(10) . ?
C61 C62 1.491(10) . ?
C61 C63 1.514(9) . ?
C61 C64 1.533(11) . ?
C81 C83 1.462(11) . ?
C81 C84 1.504(11) . ?
C81 C82 1.530(10) . ?
C91 C94 1.504(12) . ?
C91 C93 1.513(11) . ?
C91 C92 1.518(11) . ?
